data_7115666
loop_
_publ_author_name
'Jin-Hua Wang'
'Hai-Tao Feng'
'Yan-Song Zheng'

_publ_section_title
;
 Synthesis of tetraphenylethylene pillar[6]arenes and the selective fast
 quenching of their AIE fluorescence by TNT
;
_journal_name_full Chem.Commun.
_journal_page_first 11407
_journal_paper_doi 10.1039/C4cc05189K
_journal_volume 50
_journal_year 2014
_chemical_formula_sum 'C36.5 H31 Cl O2'
_chemical_formula_weight 537.06
_chemical_name_systematic
; 
 ? 
;
_space_group_IT_number 2
_symmetry_cell_setting triclinic
_symmetry_space_group_name_Hall '-P 1'
_symmetry_space_group_name_H-M 'P -1'
_atom_sites_solution_hydrogens geom
_atom_sites_solution_primary direct
_atom_sites_solution_secondary difmap
_audit_creation_method SHELXL-97
_cell_angle_alpha 75.35(3)
_cell_angle_beta 77.27(3)
_cell_angle_gamma 84.99(3)
_cell_formula_units_Z 2
_cell_length_a 9.1923(18)
_cell_length_b 9.5033(19)
_cell_length_c 17.017(3)
_cell_measurement_reflns_used 3706
_cell_measurement_temperature 173(2)
_cell_measurement_theta_max 27.8601
_cell_measurement_theta_min 2.2164
_cell_volume 1402.1(5)
_computing_cell_refinement crystalclear
_computing_data_collection crystalclear
_computing_data_reduction crystalclear
_computing_molecular_graphics 'Bruker SHELXTL'
_computing_publication_material 'Bruker SHELXTL'
_computing_structure_refinement 'SHELXL-97 (Sheldrick, 2008)'
_computing_structure_solution 'SHELXS-97 (Sheldrick, 2008)'
_diffrn_ambient_temperature 173(2)
_diffrn_measured_fraction_theta_full 0.974
_diffrn_measured_fraction_theta_max 0.974
_diffrn_measurement_device_type 'rigaku saturn'
_diffrn_measurement_method '\w scans'
_diffrn_radiation_monochromator graphite
_diffrn_radiation_source 'fine-focus sealed tube'
_diffrn_radiation_type MoK\a
_diffrn_radiation_wavelength 0.71073
_diffrn_reflns_av_R_equivalents 0.0743
_diffrn_reflns_av_sigmaI/netI 0.1040
_diffrn_reflns_limit_h_max 12
_diffrn_reflns_limit_h_min -11
_diffrn_reflns_limit_k_max 12
_diffrn_reflns_limit_k_min -12
_diffrn_reflns_limit_l_max 22
_diffrn_reflns_limit_l_min -22
_diffrn_reflns_number 13386
_diffrn_reflns_theta_full 27.89
_diffrn_reflns_theta_max 27.89
_diffrn_reflns_theta_min 2.22
_exptl_absorpt_coefficient_mu 0.169
_exptl_absorpt_correction_T_max 0.9800
_exptl_absorpt_correction_T_min 0.9671
_exptl_absorpt_correction_type multi-scan
_exptl_absorpt_process_details crystalclear
_exptl_crystal_density_diffrn 1.272
_exptl_crystal_density_method 'not measured'
_exptl_crystal_F_000 566
_exptl_crystal_size_max 0.20
_exptl_crystal_size_mid 0.18
_exptl_crystal_size_min 0.12
_refine_diff_density_max 0.357
_refine_diff_density_min -0.570
_refine_diff_density_rms 0.061
_refine_ls_extinction_method none
_refine_ls_goodness_of_fit_ref 1.020
_refine_ls_hydrogen_treatment mixed
_refine_ls_matrix_type full
_refine_ls_number_parameters 369
_refine_ls_number_reflns 6519
_refine_ls_number_restraints 42
_refine_ls_restrained_S_all 1.030
_refine_ls_R_factor_all 0.1025
_refine_ls_R_factor_gt 0.0616
_refine_ls_shift/su_max 0.001
_refine_ls_shift/su_mean 0.000
_refine_ls_structure_factor_coef Fsqd
_refine_ls_weighting_details 'calc w=1/[\s^2^(Fo^2^)+(0.0995P)^2^+0.0000P] where P=(Fo^2^+2Fc^2^)/3'
_refine_ls_weighting_scheme calc
_refine_ls_wR_factor_gt 0.1685
_refine_ls_wR_factor_ref 0.1890
_reflns_number_gt 3602
_reflns_number_total 6519
_reflns_threshold_expression >2sigma(I)
_cod_data_source_file c4cc05189k2.cif
_cod_data_source_block shelxl
_cod_original_sg_symbol_H-M P-1
_cod_original_formula_sum 'C36.50 H31 Cl O2'
_cod_database_code 7115666

loop_
_symmetry_equiv_pos_as_xyz
'x, y, z'
'-x, -y, -z'

loop_
_atom_site_label
_atom_site_type_symbol
_atom_site_fract_x
_atom_site_fract_y
_atom_site_fract_z
_atom_site_U_iso_or_equiv
_atom_site_adp_type
_atom_site_occupancy
_atom_site_symmetry_multiplicity
_atom_site_calc_flag
_atom_site_refinement_flags
_atom_site_disorder_assembly
_atom_site_disorder_group
O1 O 0.86265(17) 0.8379(2) 0.36598(11) 0.0415(4) Uani 1 1 d . . .
O2 O 0.27688(17) 0.67652(19) 0.48300(10) 0.0380(4) Uani 1 1 d . . .
C1 C 0.4092(2) 0.7699(3) 0.59232(14) 0.0337(5) Uani 1 1 d . . .
H1A H 0.3455 0.8599 0.5872 0.040 Uiso 1 1 calc R . .
H1B H 0.3432 0.6862 0.6166 0.040 Uiso 1 1 calc R . .
C2 C 0.4945(2) 0.7591(2) 0.50590(13) 0.0263(5) Uani 1 1 d . . .
C3 C 0.6419(2) 0.8011(2) 0.47620(14) 0.0295(5) Uani 1 1 d . . .
H3 H 0.6922 0.8331 0.5114 0.035 Uiso 1 1 calc R . .
C4 C 0.7171(2) 0.7972(2) 0.39642(14) 0.0290(5) Uani 1 1 d . . .
C5 C 0.6479(2) 0.7500(2) 0.34334(13) 0.0267(5) Uani 1 1 d . . .
C6 C 0.5001(2) 0.7076(2) 0.37304(13) 0.0274(5) Uani 1 1 d . . .
H6 H 0.4502 0.6749 0.3380 0.033 Uiso 1 1 calc R . .
C7 C 0.4244(2) 0.7121(2) 0.45284(13) 0.0264(5) Uani 1 1 d . . .
C8 C 0.9321(3) 0.8990(4) 0.41624(19) 0.0532(8) Uani 1 1 d . . .
H8A H 0.8744 0.9857 0.4280 0.080 Uiso 1 1 calc R . .
H8B H 1.0337 0.9261 0.3867 0.080 Uiso 1 1 calc R . .
H8C H 0.9360 0.8272 0.4685 0.080 Uiso 1 1 calc R . .
C9 C 0.2109(3) 0.6014(3) 0.43741(17) 0.0466(7) Uani 1 1 d . . .
H9A H 0.2061 0.6651 0.3828 0.070 Uiso 1 1 calc R . .
H9B H 0.1098 0.5740 0.4678 0.070 Uiso 1 1 calc R . .
H9C H 0.2714 0.5136 0.4304 0.070 Uiso 1 1 calc R . .
C10 C 0.7273(3) 0.7469(2) 0.25622(13) 0.0302(5) Uani 1 1 d . . .
H10A H 0.7838 0.8371 0.2317 0.036 Uiso 1 1 calc R . .
H10B H 0.6512 0.7481 0.2229 0.036 Uiso 1 1 calc R . .
C11 C 0.8349(2) 0.6171(2) 0.24801(13) 0.0253(5) Uani 1 1 d . . .
C12 C 0.8777(2) 0.5197(2) 0.31532(13) 0.0285(5) Uani 1 1 d . . .
H12 H 0.8398 0.5333 0.3696 0.034 Uiso 1 1 calc R . .
C13 C 0.9748(2) 0.4027(2) 0.30475(13) 0.0279(5) Uani 1 1 d . . .
H13 H 1.0030 0.3383 0.3519 0.033 Uiso 1 1 calc R . .
C14 C 1.0320(2) 0.3775(2) 0.22615(13) 0.0248(5) Uani 1 1 d . . .
C15 C 0.9909(2) 0.4773(2) 0.15839(14) 0.0302(5) Uani 1 1 d . . .
H15 H 1.0299 0.4649 0.1039 0.036 Uiso 1 1 calc R . .
C16 C 0.8945(3) 0.5939(2) 0.16936(13) 0.0305(5) Uani 1 1 d . . .
H16 H 0.8681 0.6600 0.1221 0.037 Uiso 1 1 calc R . .
C17 C 1.1330(2) 0.2470(2) 0.21819(13) 0.0255(5) Uani 1 1 d . . .
C18 C 1.2627(2) 0.2340(2) 0.25926(13) 0.0252(5) Uani 1 1 d . . .
C19 C 1.3373(2) 0.3590(2) 0.25418(14) 0.0296(5) Uani 1 1 d . . .
H19 H 1.3110 0.4484 0.2195 0.035 Uiso 1 1 calc R . .
C20 C 1.4477(2) 0.3572(2) 0.29774(14) 0.0302(5) Uani 1 1 d . . .
H20 H 1.4964 0.4444 0.2921 0.036 Uiso 1 1 calc R . .
C21 C 1.4883(2) 0.2284(2) 0.35010(13) 0.0276(5) Uani 1 1 d . . .
C22 C 1.4218(2) 0.1016(2) 0.35176(13) 0.0298(5) Uani 1 1 d . . .
H22 H 1.4529 0.0114 0.3838 0.036 Uiso 1 1 calc R . .
C23 C 1.3112(2) 0.1037(2) 0.30779(13) 0.0278(5) Uani 1 1 d . . .
H23 H 1.2674 0.0152 0.3106 0.033 Uiso 1 1 calc R . .
C24 C 1.1037(2) 0.1500(2) 0.17805(13) 0.0246(5) Uani 1 1 d . . .
C25 C 1.2039(2) 0.0194(2) 0.16725(13) 0.0248(5) Uani 1 1 d . . .
C26 C 1.1451(2) -0.1180(2) 0.20051(14) 0.0290(5) Uani 1 1 d . . .
H26 H 1.0436 -0.1268 0.2285 0.035 Uiso 1 1 calc R . .
C27 C 1.2323(3) -0.2418(2) 0.19339(15) 0.0337(5) Uani 1 1 d . . .
H27 H 1.1913 -0.3351 0.2175 0.040 Uiso 1 1 calc R . .
C28 C 1.3782(3) -0.2301(2) 0.15140(15) 0.0342(6) Uani 1 1 d . . .
H28 H 1.4384 -0.3153 0.1465 0.041 Uiso 1 1 calc R . .
C29 C 1.4373(3) -0.0943(3) 0.11630(15) 0.0357(6) Uani 1 1 d . . .
H29 H 1.5377 -0.0861 0.0863 0.043 Uiso 1 1 calc R . .
C30 C 1.3506(2) 0.0301(2) 0.12469(14) 0.0303(5) Uani 1 1 d . . .
H30 H 1.3923 0.1232 0.1011 0.036 Uiso 1 1 calc R . .
C31 C 0.9700(2) 0.1600(2) 0.14071(13) 0.0264(5) Uani 1 1 d . . .
C32 C 0.8257(2) 0.1673(2) 0.18693(14) 0.0311(5) Uani 1 1 d . . .
H32 H 0.8097 0.1685 0.2438 0.037 Uiso 1 1 calc R . .
C33 C 0.7039(3) 0.1729(3) 0.14895(16) 0.0371(6) Uani 1 1 d . . .
H33 H 0.6050 0.1781 0.1801 0.045 Uiso 1 1 calc R . .
C34 C 0.7281(3) 0.1707(3) 0.06505(15) 0.0366(6) Uani 1 1 d . . .
H34 H 0.6456 0.1747 0.0393 0.044 Uiso 1 1 calc R . .
C35 C 0.8687(3) 0.1628(3) 0.02076(15) 0.0396(6) Uani 1 1 d . . .
H35 H 0.8844 0.1629 -0.0363 0.047 Uiso 1 1 calc R . .
C36 C 0.9898(3) 0.1546(3) 0.05770(14) 0.0332(5) Uani 1 1 d . . .
H36 H 1.0877 0.1453 0.0263 0.040 Uiso 1 1 calc R . .
Cl1 Cl 0.3162(7) 0.4405(9) -0.0400(5) 0.0737(7) Uani 0.25 1 d PDU A -1
Cl2 Cl 0.5882(12) 0.5456(14) -0.0249(7) 0.0737(7) Uani 0.25 1 d PDU A -1
C37 C 0.3982(14) 0.509(2) 0.0285(9) 0.0737(7) Uani 0.25 1 d PDU A -1
H37A H 0.3950 0.4365 0.0819 0.088 Uiso 0.25 1 calc PR A -1
H37B H 0.3447 0.5995 0.0396 0.088 Uiso 0.25 1 calc PR A -1
Cl1' Cl 0.3334(7) 0.4116(8) -0.0221(5) 0.0737(7) Uani 0.25 1 d PDU B -2
Cl2' Cl 0.5862(11) 0.5627(13) -0.0117(7) 0.0737(7) Uani 0.25 1 d PDU B -2
C37' C 0.4247(17) 0.470(2) 0.0452(9) 0.0737(7) Uani 0.25 1 d PDU B -2
H37C H 0.3564 0.5356 0.0746 0.088 Uiso 0.25 1 calc PR B -2
H37D H 0.4518 0.3851 0.0873 0.088 Uiso 0.25 1 calc PR B -2

loop_
_atom_site_aniso_label
_atom_site_aniso_U_11
_atom_site_aniso_U_22
_atom_site_aniso_U_33
_atom_site_aniso_U_23
_atom_site_aniso_U_13
_atom_site_aniso_U_12
O1 0.0280(9) 0.0584(12) 0.0397(10) -0.0192(8) 0.0009(7) -0.0088(8)
O2 0.0287(9) 0.0541(11) 0.0363(9) -0.0180(8) -0.0054(7) -0.0105(7)
C1 0.0293(12) 0.0453(14) 0.0300(12) -0.0151(10) -0.0070(10) -0.0004(10)
C2 0.0248(11) 0.0291(11) 0.0258(11) -0.0089(9) -0.0055(9) 0.0015(8)
C3 0.0264(11) 0.0353(12) 0.0315(12) -0.0145(9) -0.0091(9) 0.0014(9)
C4 0.0220(11) 0.0307(12) 0.0354(12) -0.0109(9) -0.0053(9) 0.0005(9)
C5 0.0299(12) 0.0228(10) 0.0284(11) -0.0092(8) -0.0074(9) 0.0058(9)
C6 0.0311(12) 0.0247(11) 0.0307(12) -0.0118(9) -0.0105(9) 0.0024(9)
C7 0.0229(11) 0.0270(11) 0.0302(11) -0.0084(9) -0.0056(9) -0.0013(8)
C8 0.0262(13) 0.079(2) 0.0622(19) -0.0315(16) -0.0043(13) -0.0138(13)
C9 0.0375(14) 0.0606(18) 0.0500(16) -0.0237(13) -0.0091(12) -0.0151(12)
C10 0.0325(12) 0.0297(12) 0.0273(11) -0.0086(9) -0.0048(10) 0.0064(9)
C11 0.0246(11) 0.0244(11) 0.0271(11) -0.0082(8) -0.0043(9) 0.0010(8)
C12 0.0334(12) 0.0290(11) 0.0231(11) -0.0094(9) -0.0036(9) 0.0022(9)
C13 0.0327(12) 0.0281(11) 0.0236(11) -0.0067(8) -0.0083(9) 0.0034(9)
C14 0.0258(11) 0.0225(10) 0.0292(11) -0.0105(8) -0.0080(9) 0.0008(8)
C15 0.0361(12) 0.0303(12) 0.0260(11) -0.0117(9) -0.0060(10) 0.0026(9)
C16 0.0415(13) 0.0258(11) 0.0239(11) -0.0053(8) -0.0090(10) 0.0041(10)
C17 0.0273(11) 0.0238(11) 0.0261(11) -0.0084(8) -0.0051(9) 0.0011(8)
C18 0.0286(11) 0.0233(10) 0.0255(11) -0.0100(8) -0.0058(9) 0.0029(8)
C19 0.0350(12) 0.0218(11) 0.0337(12) -0.0076(9) -0.0104(10) 0.0014(9)
C20 0.0320(12) 0.0258(11) 0.0373(13) -0.0151(9) -0.0079(10) -0.0015(9)
C21 0.0257(11) 0.0344(12) 0.0243(11) -0.0132(9) -0.0020(9) 0.0006(9)
C22 0.0323(12) 0.0291(12) 0.0272(11) -0.0068(9) -0.0068(10) 0.0041(9)
C23 0.0325(12) 0.0229(11) 0.0295(11) -0.0082(9) -0.0075(10) -0.0009(9)
C24 0.0240(11) 0.0245(11) 0.0261(11) -0.0082(8) -0.0044(9) 0.0005(8)
C25 0.0288(11) 0.0235(10) 0.0265(11) -0.0111(8) -0.0094(9) 0.0010(8)
C26 0.0285(12) 0.0278(11) 0.0332(12) -0.0110(9) -0.0067(10) -0.0022(9)
C27 0.0430(14) 0.0216(11) 0.0392(13) -0.0081(9) -0.0135(11) -0.0013(9)
C28 0.0406(14) 0.0266(12) 0.0401(13) -0.0146(10) -0.0142(11) 0.0089(10)
C29 0.0303(12) 0.0364(13) 0.0409(14) -0.0138(11) -0.0052(11) 0.0041(10)
C30 0.0306(12) 0.0261(11) 0.0346(12) -0.0096(9) -0.0054(10) -0.0002(9)
C31 0.0290(11) 0.0225(10) 0.0303(11) -0.0097(8) -0.0083(9) 0.0010(8)
C32 0.0254(11) 0.0363(12) 0.0328(12) -0.0139(10) -0.0024(10) -0.0005(9)
C33 0.0258(12) 0.0471(15) 0.0420(14) -0.0178(11) -0.0067(10) -0.0004(10)
C34 0.0348(13) 0.0425(14) 0.0370(13) -0.0103(11) -0.0140(11) -0.0068(10)
C35 0.0429(15) 0.0481(15) 0.0332(13) -0.0158(11) -0.0131(11) 0.0000(12)
C36 0.0307(12) 0.0409(13) 0.0297(12) -0.0140(10) -0.0048(10) 0.0025(10)
Cl1 0.0903(11) 0.068(2) 0.067(3) -0.0245(9) -0.0201(12) 0.0048(10)
Cl2 0.0903(11) 0.068(2) 0.067(3) -0.0245(9) -0.0201(12) 0.0048(10)
C37 0.0903(11) 0.068(2) 0.067(3) -0.0245(9) -0.0201(12) 0.0048(10)
Cl1' 0.0903(11) 0.068(2) 0.067(3) -0.0245(9) -0.0201(12) 0.0048(10)
Cl2' 0.0903(11) 0.068(2) 0.067(3) -0.0245(9) -0.0201(12) 0.0048(10)
C37' 0.0903(11) 0.068(2) 0.067(3) -0.0245(9) -0.0201(12) 0.0048(10)

loop_
_atom_type_symbol
_atom_type_description
_atom_type_scat_dispersion_real
_atom_type_scat_dispersion_imag
_atom_type_scat_source
C C 0.0033 0.0016 'International Tables Vol C Tables 4.2.6.8 and 6.1.1.4'
H H 0.0000 0.0000 'International Tables Vol C Tables 4.2.6.8 and 6.1.1.4'
O O 0.0106 0.0060 'International Tables Vol C Tables 4.2.6.8 and 6.1.1.4'
Cl Cl 0.1484 0.1585 'International Tables Vol C Tables 4.2.6.8 and 6.1.1.4'

loop_
_geom_angle_atom_site_label_1
_geom_angle_atom_site_label_2
_geom_angle_atom_site_label_3
_geom_angle
_geom_angle_site_symmetry_1
_geom_angle_site_symmetry_3
C4 O1 C8 117.71(19) . .
C7 O2 C9 117.34(18) . .
C21 C1 C2 112.43(18) 2_766 .
C21 C1 H1A 109.1 2_766 .
C2 C1 H1A 109.1 . .
C21 C1 H1B 109.1 2_766 .
C2 C1 H1B 109.1 . .
H1A C1 H1B 107.8 . .
C3 C2 C7 117.71(19) . .
C3 C2 C1 121.6(2) . .
C7 C2 C1 120.6(2) . .
C4 C3 C2 121.6(2) . .
C4 C3 H3 119.2 . .
C2 C3 H3 119.2 . .
O1 C4 C3 122.5(2) . .
O1 C4 C5 116.5(2) . .
C3 C4 C5 121.0(2) . .
C4 C5 C6 117.57(19) . .
C4 C5 C10 121.6(2) . .
C6 C5 C10 120.8(2) . .
C7 C6 C5 121.5(2) . .
C7 C6 H6 119.3 . .
C5 C6 H6 119.3 . .
O2 C7 C6 123.0(2) . .
O2 C7 C2 116.26(19) . .
C6 C7 C2 120.7(2) . .
O1 C8 H8A 109.5 . .
O1 C8 H8B 109.5 . .
H8A C8 H8B 109.5 . .
O1 C8 H8C 109.5 . .
H8A C8 H8C 109.5 . .
H8B C8 H8C 109.5 . .
O2 C9 H9A 109.5 . .
O2 C9 H9B 109.5 . .
H9A C9 H9B 109.5 . .
O2 C9 H9C 109.5 . .
H9A C9 H9C 109.5 . .
H9B C9 H9C 109.5 . .
C5 C10 C11 115.80(18) . .
C5 C10 H10A 108.3 . .
C11 C10 H10A 108.3 . .
C5 C10 H10B 108.3 . .
C11 C10 H10B 108.3 . .
H10A C10 H10B 107.4 . .
C12 C11 C16 117.52(18) . .
C12 C11 C10 123.28(18) . .
C16 C11 C10 119.20(19) . .
C13 C12 C11 121.14(19) . .
C13 C12 H12 119.4 . .
C11 C12 H12 119.4 . .
C12 C13 C14 121.4(2) . .
C12 C13 H13 119.3 . .
C14 C13 H13 119.3 . .
C15 C14 C13 117.34(18) . .
C15 C14 C17 123.28(18) . .
C13 C14 C17 119.38(19) . .
C16 C15 C14 120.94(19) . .
C16 C15 H15 119.5 . .
C14 C15 H15 119.5 . .
C15 C16 C11 121.6(2) . .
C15 C16 H16 119.2 . .
C11 C16 H16 119.2 . .
C24 C17 C18 124.41(18) . .
C24 C17 C14 121.30(19) . .
C18 C17 C14 114.28(17) . .
C19 C18 C23 116.5(2) . .
C19 C18 C17 119.37(19) . .
C23 C18 C17 124.0(2) . .
C20 C19 C18 122.4(2) . .
C20 C19 H19 118.8 . .
C18 C19 H19 118.8 . .
C19 C20 C21 120.5(2) . .
C19 C20 H20 119.7 . .
C21 C20 H20 119.7 . .
C22 C21 C20 117.7(2) . .
C22 C21 C1 121.5(2) . 2_766
C20 C21 C1 120.7(2) . 2_766
C23 C22 C21 121.5(2) . .
C23 C22 H22 119.3 . .
C21 C22 H22 119.3 . .
C22 C23 C18 121.2(2) . .
C22 C23 H23 119.4 . .
C18 C23 H23 119.4 . .
C17 C24 C31 124.08(18) . .
C17 C24 C25 122.93(19) . .
C31 C24 C25 112.99(17) . .
C30 C25 C26 118.69(19) . .
C30 C25 C24 123.0(2) . .
C26 C25 C24 118.35(19) . .
C27 C26 C25 120.9(2) . .
C27 C26 H26 119.5 . .
C25 C26 H26 119.5 . .
C28 C27 C26 120.0(2) . .
C28 C27 H27 120.0 . .
C26 C27 H27 120.0 . .
C27 C28 C29 119.8(2) . .
C27 C28 H28 120.1 . .
C29 C28 H28 120.1 . .
C28 C29 C30 120.2(2) . .
C28 C29 H29 119.9 . .
C30 C29 H29 119.9 . .
C25 C30 C29 120.4(2) . .
C25 C30 H30 119.8 . .
C29 C30 H30 119.8 . .
C32 C31 C36 118.9(2) . .
C32 C31 C24 122.06(19) . .
C36 C31 C24 118.97(19) . .
C31 C32 C33 119.5(2) . .
C31 C32 H32 120.2 . .
C33 C32 H32 120.2 . .
C34 C33 C32 120.0(2) . .
C34 C33 H33 120.0 . .
C32 C33 H33 120.0 . .
C35 C34 C33 120.1(2) . .
C35 C34 H34 120.0 . .
C33 C34 H34 120.0 . .
C34 C35 C36 120.7(2) . .
C34 C35 H35 119.7 . .
C36 C35 H35 119.7 . .
C35 C36 C31 120.8(2) . .
C35 C36 H36 119.6 . .
C31 C36 H36 119.6 . .
Cl1 C37 Cl2 105.4(6) . .
Cl1 C37 H37A 110.7 . .
Cl2 C37 H37A 110.7 . .
Cl1 C37 H37B 110.7 . .
Cl2 C37 H37B 110.7 . .
H37A C37 H37B 108.8 . .
Cl2' C37' Cl1' 110.2(7) . .
Cl2' C37' H37C 109.6 . .
Cl1' C37' H37C 109.6 . .
Cl2' C37' H37D 109.6 . .
Cl1' C37' H37D 109.6 . .
H37C C37' H37D 108.1 . .

loop_
_geom_bond_atom_site_label_1
_geom_bond_atom_site_label_2
_geom_bond_distance
_geom_bond_site_symmetry_2
O1 C4 1.375(3) .
O1 C8 1.426(3) .
O2 C7 1.379(3) .
O2 C9 1.429(3) .
C1 C21 1.505(3) 2_766
C1 C2 1.531(3) .
C1 H1A 0.9900 .
C1 H1B 0.9900 .
C2 C3 1.393(3) .
C2 C7 1.393(3) .
C3 C4 1.389(3) .
C3 H3 0.9500 .
C4 C5 1.389(3) .
C5 C6 1.398(3) .
C5 C10 1.508(3) .
C6 C7 1.392(3) .
C6 H6 0.9500 .
C8 H8A 0.9800 .
C8 H8B 0.9800 .
C8 H8C 0.9800 .
C9 H9A 0.9800 .
C9 H9B 0.9800 .
C9 H9C 0.9800 .
C10 C11 1.527(3) .
C10 H10A 0.9900 .
C10 H10B 0.9900 .
C11 C12 1.387(3) .
C11 C16 1.395(3) .
C12 C13 1.387(3) .
C12 H12 0.9500 .
C13 C14 1.397(3) .
C13 H13 0.9500 .
C14 C15 1.395(3) .
C14 C17 1.499(3) .
C15 C16 1.382(3) .
C15 H15 0.9500 .
C16 H16 0.9500 .
C17 C24 1.353(3) .
C17 C18 1.491(3) .
C18 C19 1.397(3) .
C18 C23 1.401(3) .
C19 C20 1.379(3) .
C19 H19 0.9500 .
C20 C21 1.396(3) .
C20 H20 0.9500 .
C21 C22 1.389(3) .
C21 C1 1.505(3) 2_766
C22 C23 1.385(3) .
C22 H22 0.9500 .
C23 H23 0.9500 .
C24 C31 1.489(3) .
C24 C25 1.505(3) .
C25 C30 1.382(3) .
C25 C26 1.389(3) .
C26 C27 1.381(3) .
C26 H26 0.9500 .
C27 C28 1.374(3) .
C27 H27 0.9500 .
C28 C29 1.381(3) .
C28 H28 0.9500 .
C29 C30 1.387(3) .
C29 H29 0.9500 .
C30 H30 0.9500 .
C31 C32 1.391(3) .
C31 C36 1.397(3) .
C32 C33 1.401(3) .
C32 H32 0.9500 .
C33 C34 1.401(3) .
C33 H33 0.9500 .
C34 C35 1.352(3) .
C34 H34 0.9500 .
C35 C36 1.381(3) .
C35 H35 0.9500 .
C36 H36 0.9500 .
Cl1 C37 1.792(9) .
Cl2 C37 1.800(9) .
C37 H37A 0.9900 .
C37 H37B 0.9900 .
Cl1' C37' 1.776(9) .
Cl2' C37' 1.754(9) .
C37' H37C 0.9900 .
C37' H37D 0.9900 .

loop_
_geom_torsion_atom_site_label_1
_geom_torsion_atom_site_label_2
_geom_torsion_atom_site_label_3
_geom_torsion_atom_site_label_4
_geom_torsion
_geom_torsion_site_symmetry_1
_geom_torsion_site_symmetry_4
C21 C1 C2 C3 -22.4(3) 2_766 .
C21 C1 C2 C7 160.3(2) 2_766 .
C7 C2 C3 C4 0.3(3) . .
C1 C2 C3 C4 -177.1(2) . .
C8 O1 C4 C3 -6.1(3) . .
C8 O1 C4 C5 174.5(2) . .
C2 C3 C4 O1 -179.8(2) . .
C2 C3 C4 C5 -0.5(3) . .
O1 C4 C5 C6 179.75(18) . .
C3 C4 C5 C6 0.4(3) . .
O1 C4 C5 C10 -1.4(3) . .
C3 C4 C5 C10 179.23(19) . .
C4 C5 C6 C7 0.0(3) . .
C10 C5 C6 C7 -178.90(19) . .
C9 O2 C7 C6 14.4(3) . .
C9 O2 C7 C2 -167.9(2) . .
C5 C6 C7 O2 177.40(19) . .
C5 C6 C7 C2 -0.2(3) . .
C3 C2 C7 O2 -177.67(18) . .
C1 C2 C7 O2 -0.2(3) . .
C3 C2 C7 C6 0.1(3) . .
C1 C2 C7 C6 177.5(2) . .
C4 C5 C10 C11 80.0(3) . .
C6 C5 C10 C11 -101.2(2) . .
C5 C10 C11 C12 -10.2(3) . .
C5 C10 C11 C16 170.0(2) . .
C16 C11 C12 C13 -0.7(3) . .
C10 C11 C12 C13 179.5(2) . .
C11 C12 C13 C14 -0.7(3) . .
C12 C13 C14 C15 1.8(3) . .
C12 C13 C14 C17 -178.2(2) . .
C13 C14 C15 C16 -1.6(3) . .
C17 C14 C15 C16 178.4(2) . .
C14 C15 C16 C11 0.2(4) . .
C12 C11 C16 C15 0.9(3) . .
C10 C11 C16 C15 -179.2(2) . .
C15 C14 C17 C24 -54.0(3) . .
C13 C14 C17 C24 126.0(2) . .
C15 C14 C17 C18 127.2(2) . .
C13 C14 C17 C18 -52.8(3) . .
C24 C17 C18 C19 141.4(2) . .
C14 C17 C18 C19 -39.9(3) . .
C24 C17 C18 C23 -42.6(3) . .
C14 C17 C18 C23 136.2(2) . .
C23 C18 C19 C20 -3.3(3) . .
C17 C18 C19 C20 173.05(19) . .
C18 C19 C20 C21 -0.7(3) . .
C19 C20 C21 C22 4.6(3) . .
C19 C20 C21 C1 -170.37(19) . 2_766
C20 C21 C22 C23 -4.5(3) . .
C1 C21 C22 C23 170.42(19) 2_766 .
C21 C22 C23 C18 0.5(3) . .
C19 C18 C23 C22 3.4(3) . .
C17 C18 C23 C22 -172.76(19) . .
C18 C17 C24 C31 176.9(2) . .
C14 C17 C24 C31 -1.7(3) . .
C18 C17 C24 C25 -2.6(3) . .
C14 C17 C24 C25 178.75(19) . .
C17 C24 C25 C30 -61.2(3) . .
C31 C24 C25 C30 119.3(2) . .
C17 C24 C25 C26 119.9(2) . .
C31 C24 C25 C26 -59.7(3) . .
C30 C25 C26 C27 1.8(3) . .
C24 C25 C26 C27 -179.2(2) . .
C25 C26 C27 C28 -1.4(3) . .
C26 C27 C28 C29 -0.1(4) . .
C27 C28 C29 C30 1.3(4) . .
C26 C25 C30 C29 -0.6(3) . .
C24 C25 C30 C29 -179.6(2) . .
C28 C29 C30 C25 -0.9(4) . .
C17 C24 C31 C32 -55.9(3) . .
C25 C24 C31 C32 123.7(2) . .
C17 C24 C31 C36 127.3(2) . .
C25 C24 C31 C36 -53.1(3) . .
C36 C31 C32 C33 -1.6(3) . .
C24 C31 C32 C33 -178.4(2) . .
C31 C32 C33 C34 0.2(4) . .
C32 C33 C34 C35 0.2(4) . .
C33 C34 C35 C36 1.0(4) . .
C34 C35 C36 C31 -2.5(4) . .
C32 C31 C36 C35 2.8(3) . .
C24 C31 C36 C35 179.7(2) . .
